data_7220211
loop_
_publ_author_name
'Wang, You You'
'Jin, Qing'
'Liu, Shi Xin'
'Guo, Chao'
'Liu, Yuan Yuan'
'Ding, Bin'
'Wu, Xiang Xia'
'Li, Yan'
'Zhu, Zhao Zhou'

_publ_section_title
;
 A series of two-dimensional microporous triazole-functionalized
 metal--organic frameworks with the new multi-dentate ligand
 1-(4-aminobenzyl)-1,2,4-triazole: single-crystal-to-single-crystal
 transformation, structural diversity and luminescent sensing
;
_journal_issue 44
_journal_name_full 'RSC Adv.'
_journal_page_first 35238
_journal_paper_doi 10.1039/C5RA04381F
_journal_volume 5
_journal_year 2015
_chemical_formula_sum 'C18 H24 Cd F6 N8 O2 Si'
_chemical_formula_weight 638.94
_chemical_name_systematic
; 
 ? 
;
_space_group_IT_number 14
_symmetry_cell_setting monoclinic
_symmetry_space_group_name_Hall '-P 2ybc'
_symmetry_space_group_name_H-M 'P 1 21/c 1'
_atom_sites_solution_hydrogens geom
_atom_sites_solution_primary direct
_atom_sites_solution_secondary difmap
_audit_creation_method SHELXL-97
_audit_update_record
;
2014-10-30 deposited with the CCDC.
2015-04-09 downloaded from the CCDC.
;
_cell_angle_alpha 90.00
_cell_angle_beta 91.022(2)
_cell_angle_gamma 90.00
_cell_formula_units_Z 4
_cell_length_a 10.3992(9)
_cell_length_b 21.9601(18)
_cell_length_c 10.4500(9)
_cell_measurement_reflns_used 4212
_cell_measurement_temperature 173(2)
_cell_measurement_theta_max 28.32
_cell_measurement_theta_min 2.69
_cell_volume 2386.1(4)
_computing_cell_refinement 'Bruker SMART'
_computing_data_collection 'Bruker SMART'
_computing_data_reduction 'Bruker SAINT'
_computing_molecular_graphics 'Bruker SHELXTL'
_computing_publication_material 'Bruker SHELXTL'
_computing_structure_refinement 'SHELXL-97 (Sheldrick, 1997)'
_computing_structure_solution 'SHELXS-97 (Sheldrick, 1990)'
_diffrn_ambient_temperature 173(2)
_diffrn_measured_fraction_theta_full 1.000
_diffrn_measured_fraction_theta_max 1.000
_diffrn_measurement_device_type 'CCD area detector'
_diffrn_measurement_method 'phi and omega scans'
_diffrn_radiation_monochromator graphite
_diffrn_radiation_source 'fine-focus sealed tube'
_diffrn_radiation_type MoK\a
_diffrn_radiation_wavelength 0.71073
_diffrn_reflns_av_R_equivalents 0.0317
_diffrn_reflns_av_sigmaI/netI 0.0315
_diffrn_reflns_limit_h_max 12
_diffrn_reflns_limit_h_min -9
_diffrn_reflns_limit_k_max 26
_diffrn_reflns_limit_k_min -26
_diffrn_reflns_limit_l_max 12
_diffrn_reflns_limit_l_min -10
_diffrn_reflns_number 13694
_diffrn_reflns_theta_full 25.01
_diffrn_reflns_theta_max 25.01
_diffrn_reflns_theta_min 1.85
_exptl_absorpt_coefficient_mu 1.047
_exptl_absorpt_correction_T_max 0.8588
_exptl_absorpt_correction_T_min 0.8340
_exptl_absorpt_correction_type multi-scan
_exptl_absorpt_process_details SADABS
_exptl_crystal_colour COLOURLESS
_exptl_crystal_density_diffrn 1.779
_exptl_crystal_density_meas ?
_exptl_crystal_density_method 'not measured'
_exptl_crystal_description BLOCK
_exptl_crystal_F_000 1280
_exptl_crystal_size_max 0.18
_exptl_crystal_size_mid 0.17
_exptl_crystal_size_min 0.15
_refine_diff_density_max 0.529
_refine_diff_density_min -0.520
_refine_diff_density_rms 0.080
_refine_ls_extinction_method none
_refine_ls_goodness_of_fit_ref 1.068
_refine_ls_hydrogen_treatment constr
_refine_ls_matrix_type full
_refine_ls_number_parameters 331
_refine_ls_number_reflns 4209
_refine_ls_number_restraints 0
_refine_ls_restrained_S_all 1.068
_refine_ls_R_factor_all 0.0450
_refine_ls_R_factor_gt 0.0274
_refine_ls_shift/su_max 0.000
_refine_ls_shift/su_mean 0.000
_refine_ls_structure_factor_coef Fsqd
_refine_ls_weighting_details 'calc w=1/[\s^2^(Fo^2^)+(0.0307P)^2^+1.2160P] where P=(Fo^2^+2Fc^2^)/3'
_refine_ls_weighting_scheme calc
_refine_ls_wR_factor_gt 0.0641
_refine_ls_wR_factor_ref 0.0746
_reflns_number_gt 3023
_reflns_number_total 4209
_reflns_threshold_expression >2sigma(I)
_cod_data_source_file c5ra04381f2.cif
_cod_data_source_block n140617a
_cod_depositor_comments
;
The following automatic conversions were performed:

'_symmetry_cell_setting' value 'Monoclinic' changed to 'monoclinic'
according to
/usr/data/users/saulius/crontab/automatic-downloads/rss-feeds/RSC/lib/dictionaries/cif_core.dic
dictionary named 'cif_core.dic' version 2.4.2 from 2011-04-26.

'_exptl_absorpt_correction_type' value 'MULTI-SCAN' changed to
'multi-scan' according to
/usr/data/users/saulius/crontab/automatic-downloads/rss-feeds/RSC/lib/dictionaries/cif_core.dic
dictionary named 'cif_core.dic' version 2.4.2 from 2011-04-26.

'_exptl_crystal_density_meas' value 'NONE' was changed to '?' - the
value is perceived as not measured.

Automatic conversion script
Id: cif_fix_values 3271 2015-04-21 07:52:19Z andrius 
;
_cod_original_sg_symbol_H-M P21/c
_cod_database_code 7220211

loop_
_symmetry_equiv_pos_as_xyz
'x, y, z'
'-x, y+1/2, -z+1/2'
'-x, -y, -z'
'x, -y-1/2, z-1/2'

loop_
_atom_site_label
_atom_site_type_symbol
_atom_site_fract_x
_atom_site_fract_y
_atom_site_fract_z
_atom_site_U_iso_or_equiv
_atom_site_adp_type
_atom_site_occupancy
_atom_site_symmetry_multiplicity
_atom_site_calc_flag
_atom_site_refinement_flags
Cd1 Cd 0.0000 0.5000 1.0000 0.00963(9) Uani 1 2 d S
Cd2 Cd 0.5000 0.0000 1.0000 0.01135(10) Uani 1 2 d S
Si1 Si 0.5000 0.0000 0.5000 0.0089(2) Uani 1 2 d S
Si2 Si 1.0000 0.0000 0.0000 0.0088(2) Uani 1 2 d S
F1 F 0.4037(2) -0.01415(11) 0.37325(19) 0.0426(6) Uani 1 1 d .
F2 F 0.4987(2) 0.07286(9) 0.4624(2) 0.0411(6) Uani 1 1 d .
F3 F 0.36835(18) 0.01082(8) 0.58964(16) 0.0225(4) Uani 1 1 d .
F4 F 0.87526(17) 0.02937(8) 0.08189(15) 0.0215(4) Uani 1 1 d .
F5 F 1.10465(17) 0.03311(8) 0.10397(14) 0.0179(4) Uani 1 1 d .
F6 F 0.99737(18) -0.06189(7) 0.09331(15) 0.0196(4) Uani 1 1 d .
O1 O 0.1542(2) 0.48697(10) 0.84985(19) 0.0234(6) Uani 1 1 d .
H1A H 0.2350 0.4889 0.8633 0.035 Uiso 1 1 d R
H1B H 0.1419 0.4835 0.7696 0.035 Uiso 1 1 d R
O2 O 0.6351(2) 0.02838(11) 1.16886(18) 0.0239(5) Uani 1 1 d .
H2A H 0.6283 0.0167 1.2460 0.036 Uiso 1 1 d R
H2B H 0.7148 0.0290 1.1521 0.036 Uiso 1 1 d R
N1 N 0.2245(2) 0.15283(11) 1.0438(2) 0.0137(6) Uani 1 1 d .
N2 N 0.2657(3) 0.14989(11) 1.1686(2) 0.0171(6) Uani 1 1 d .
N3 N 0.3778(2) 0.08523(11) 1.0458(2) 0.0145(6) Uani 1 1 d .
N4 N 0.1182(2) 0.43975(11) 1.1499(2) 0.0124(5) Uani 1 1 d .
H4A H 0.2012 0.4542 1.1548 0.015 Uiso 1 1 calc R
H4B H 0.0826 0.4445 1.2292 0.015 Uiso 1 1 calc R
N5 N 0.7556(3) 0.34714(11) 0.8569(2) 0.0168(6) Uani 1 1 d .
N6 N 0.8575(3) 0.33681(12) 0.7780(2) 0.0207(6) Uani 1 1 d .
N7 N 0.9016(2) 0.41332(11) 0.9151(2) 0.0137(6) Uani 1 1 d .
N8 N 0.6522(2) 0.05537(11) 0.8797(2) 0.0125(6) Uani 1 1 d .
H8A H 0.7323 0.0452 0.9120 0.015 Uiso 1 1 calc R
H8B H 0.6478 0.0405 0.7974 0.015 Uiso 1 1 calc R
C1 C 0.3579(3) 0.10907(13) 1.1641(3) 0.0163(7) Uani 1 1 d .
H1 H 0.4068 0.0971 1.2376 0.020 Uiso 1 1 calc R
C2 C 0.2908(3) 0.11385(13) 0.9734(3) 0.0153(7) Uani 1 1 d .
H2 H 0.2778 0.1074 0.8842 0.018 Uiso 1 1 calc R
C3 C 0.1105(3) 0.18799(14) 1.0072(3) 0.0176(7) Uani 1 1 d .
H3A H 0.0340 0.1687 1.0451 0.021 Uiso 1 1 calc R
H3B H 0.0994 0.1866 0.9130 0.021 Uiso 1 1 calc R
C4 C 0.1170(3) 0.25369(13) 1.0493(3) 0.0133(7) Uani 1 1 d .
C5 C 0.0258(3) 0.27675(13) 1.1313(3) 0.0145(7) Uani 1 1 d .
H5 H -0.0381 0.2504 1.1643 0.017 Uiso 1 1 calc R
C6 C 0.0263(3) 0.33771(14) 1.1660(3) 0.0137(7) Uani 1 1 d .
H6 H -0.0382 0.3533 1.2203 0.016 Uiso 1 1 calc R
C7 C 0.1224(3) 0.37599(13) 1.1206(3) 0.0113(6) Uani 1 1 d .
C8 C 0.2150(3) 0.35276(14) 1.0407(3) 0.0179(7) Uani 1 1 d .
H8 H 0.2814 0.3785 1.0106 0.021 Uiso 1 1 calc R
C9 C 0.2114(3) 0.29256(14) 1.0048(3) 0.0188(7) Uani 1 1 d .
H9 H 0.2745 0.2773 0.9485 0.023 Uiso 1 1 calc R
C10 C 0.9424(3) 0.37728(14) 0.8178(3) 0.0179(7) Uani 1 1 d .
H10 H 1.0253 0.3811 0.7817 0.022 Uiso 1 1 calc R
C11 C 0.7845(3) 0.39235(13) 0.9367(3) 0.0155(7) Uani 1 1 d .
H11 H 0.7290 0.4075 1.0005 0.019 Uiso 1 1 calc R
C12 C 0.6335(3) 0.31600(14) 0.8373(3) 0.0245(8) Uani 1 1 d .
H12A H 0.5989 0.3263 0.7511 0.029 Uiso 1 1 calc R
H12B H 0.5717 0.3312 0.9009 0.029 Uiso 1 1 calc R
C13 C 0.6430(3) 0.24715(13) 0.8493(3) 0.0180(7) Uani 1 1 d .
C14 C 0.7144(3) 0.21939(15) 0.9450(3) 0.0229(8) Uani 1 1 d .
H14 H 0.7612 0.2437 1.0049 0.027 Uiso 1 1 calc R
C15 C 0.7190(3) 0.15653(14) 0.9552(3) 0.0192(7) Uani 1 1 d .
H15 H 0.7704 0.1379 1.0204 0.023 Uiso 1 1 calc R
C16 C 0.6486(3) 0.12090(14) 0.8701(3) 0.0133(7) Uani 1 1 d .
C17 C 0.5743(3) 0.14805(14) 0.7758(3) 0.0185(7) Uani 1 1 d .
H17 H 0.5247 0.1238 0.7182 0.022 Uiso 1 1 calc R
C18 C 0.5723(3) 0.21127(14) 0.7653(3) 0.0207(7) Uani 1 1 d .
H18 H 0.5218 0.2299 0.6997 0.025 Uiso 1 1 calc R

loop_
_atom_site_aniso_label
_atom_site_aniso_U_11
_atom_site_aniso_U_22
_atom_site_aniso_U_33
_atom_site_aniso_U_23
_atom_site_aniso_U_13
_atom_site_aniso_U_12
Cd1 0.01170(17) 0.00552(17) 0.01172(16) -0.00059(11) 0.00114(12) -0.00091(13)
Cd2 0.01102(18) 0.00785(17) 0.01521(16) 0.00105(12) 0.00159(12) 0.00108(13)
Si1 0.0090(6) 0.0081(6) 0.0096(5) 0.0000(4) 0.0007(5) 0.0002(5)
Si2 0.0096(6) 0.0073(6) 0.0095(5) 0.0011(4) 0.0004(5) -0.0005(5)
F1 0.0258(12) 0.0720(17) 0.0296(11) -0.0303(11) -0.0161(9) 0.0257(12)
F2 0.0240(12) 0.0117(11) 0.0883(16) 0.0178(11) 0.0228(11) 0.0059(9)
F3 0.0190(11) 0.0278(11) 0.0210(9) 0.0088(8) 0.0090(8) 0.0106(9)
F4 0.0173(10) 0.0253(11) 0.0222(9) -0.0032(8) 0.0069(8) 0.0054(9)
F5 0.0209(10) 0.0175(10) 0.0153(8) 0.0009(7) -0.0033(7) -0.0077(8)
F6 0.0297(11) 0.0112(9) 0.0177(8) 0.0044(7) -0.0012(8) -0.0031(8)
O1 0.0157(12) 0.0427(16) 0.0120(10) -0.0044(10) 0.0015(9) -0.0012(11)
O2 0.0150(13) 0.0436(15) 0.0133(10) 0.0042(10) 0.0015(9) -0.0031(11)
N1 0.0184(15) 0.0059(13) 0.0168(12) -0.0001(10) -0.0020(11) -0.0005(12)
N2 0.0236(16) 0.0098(14) 0.0178(13) -0.0002(10) -0.0021(11) 0.0035(12)
N3 0.0140(14) 0.0084(13) 0.0211(13) 0.0014(11) 0.0015(11) 0.0011(12)
N4 0.0132(14) 0.0076(13) 0.0165(12) -0.0001(10) 0.0015(10) -0.0006(11)
N5 0.0157(15) 0.0061(14) 0.0286(14) -0.0021(11) -0.0017(12) 0.0011(12)
N6 0.0239(17) 0.0149(15) 0.0234(13) -0.0040(12) 0.0013(12) -0.0006(13)
N7 0.0181(15) 0.0063(13) 0.0168(12) 0.0001(10) -0.0002(11) 0.0008(12)
N8 0.0155(15) 0.0075(13) 0.0146(12) -0.0009(10) 0.0013(10) 0.0020(11)
C1 0.0171(18) 0.0102(17) 0.0214(16) 0.0022(13) -0.0013(13) -0.0014(14)
C2 0.0200(18) 0.0080(16) 0.0181(15) -0.0009(13) 0.0032(13) -0.0005(14)
C3 0.0195(19) 0.0103(17) 0.0229(16) -0.0021(13) -0.0051(14) 0.0036(14)
C4 0.0149(17) 0.0074(16) 0.0173(15) 0.0004(12) -0.0048(13) -0.0002(13)
C5 0.0159(17) 0.0105(17) 0.0171(14) 0.0045(12) -0.0015(13) -0.0017(14)
C6 0.0140(17) 0.0125(17) 0.0148(14) 0.0003(12) 0.0011(12) 0.0015(14)
C7 0.0135(17) 0.0049(15) 0.0155(14) 0.0020(12) -0.0031(12) 0.0023(13)
C8 0.0169(18) 0.0122(17) 0.0249(16) 0.0032(13) 0.0069(14) -0.0003(14)
C9 0.0184(18) 0.0137(18) 0.0245(16) -0.0002(13) 0.0055(14) 0.0052(15)
C10 0.0217(19) 0.0116(17) 0.0206(15) -0.0012(13) 0.0017(14) -0.0020(15)
C11 0.0135(17) 0.0080(16) 0.0249(16) -0.0019(13) 0.0006(13) 0.0023(14)
C12 0.0168(19) 0.0074(17) 0.049(2) -0.0034(15) -0.0057(16) -0.0012(15)
C13 0.0123(18) 0.0095(17) 0.0321(18) -0.0045(14) 0.0000(14) -0.0009(14)
C14 0.0207(19) 0.0164(18) 0.0311(18) -0.0098(15) -0.0071(15) -0.0064(15)
C15 0.0228(19) 0.0151(18) 0.0194(15) 0.0029(14) -0.0060(14) 0.0018(15)
C16 0.0122(17) 0.0104(16) 0.0176(15) 0.0010(12) 0.0059(13) -0.0005(14)
C17 0.0254(19) 0.0083(17) 0.0216(15) -0.0042(13) -0.0055(14) -0.0025(15)
C18 0.0233(19) 0.0119(17) 0.0266(16) 0.0002(14) -0.0078(14) 0.0003(15)

loop_
_atom_type_symbol
_atom_type_description
_atom_type_scat_dispersion_real
_atom_type_scat_dispersion_imag
_atom_type_scat_source
C C 0.0033 0.0016 'International Tables Vol C Tables 4.2.6.8 and 6.1.1.4'
H H 0.0000 0.0000 'International Tables Vol C Tables 4.2.6.8 and 6.1.1.4'
N N 0.0061 0.0033 'International Tables Vol C Tables 4.2.6.8 and 6.1.1.4'
O O 0.0106 0.0060 'International Tables Vol C Tables 4.2.6.8 and 6.1.1.4'
F F 0.0171 0.0103 'International Tables Vol C Tables 4.2.6.8 and 6.1.1.4'
Si Si 0.0817 0.0704 'International Tables Vol C Tables 4.2.6.8 and 6.1.1.4'
Cd Cd -0.8075 1.2024 'International Tables Vol C Tables 4.2.6.8 and 6.1.1.4'

loop_
_geom_angle_atom_site_label_1
_geom_angle_atom_site_label_2
_geom_angle_atom_site_label_3
_geom_angle
_geom_angle_site_symmetry_1
_geom_angle_site_symmetry_3
O1 Cd1 O1 180.0 3_567 .
O1 Cd1 N7 86.84(8) 3_567 3_667
O1 Cd1 N7 93.16(8) . 3_667
O1 Cd1 N7 93.16(8) 3_567 1_455
O1 Cd1 N7 86.84(8) . 1_455
N7 Cd1 N7 180.0 3_667 1_455
O1 Cd1 N4 88.77(8) 3_567 .
O1 Cd1 N4 91.24(8) . .
N7 Cd1 N4 89.16(8) 3_667 .
N7 Cd1 N4 90.83(8) 1_455 .
O1 Cd1 N4 91.23(8) 3_567 3_567
O1 Cd1 N4 88.77(8) . 3_567
N7 Cd1 N4 90.83(8) 3_667 3_567
N7 Cd1 N4 89.17(8) 1_455 3_567
N4 Cd1 N4 180.00(10) . 3_567
N3 Cd2 N3 180.0 . 3_657
N3 Cd2 O2 87.30(8) . .
N3 Cd2 O2 92.70(8) 3_657 .
N3 Cd2 O2 92.70(8) . 3_657
N3 Cd2 O2 87.30(8) 3_657 3_657
O2 Cd2 O2 180.0 . 3_657
N3 Cd2 N8 93.96(8) . .
N3 Cd2 N8 86.04(8) 3_657 .
O2 Cd2 N8 82.23(8) . .
O2 Cd2 N8 97.77(8) 3_657 .
N3 Cd2 N8 86.04(8) . 3_657
N3 Cd2 N8 93.96(8) 3_657 3_657
O2 Cd2 N8 97.77(8) . 3_657
O2 Cd2 N8 82.23(8) 3_657 3_657
N8 Cd2 N8 179.999(1) . 3_657
F2 Si1 F2 179.999(1) 3_656 .
F2 Si1 F1 90.62(12) 3_656 .
F2 Si1 F1 89.38(12) . .
F2 Si1 F1 89.38(12) 3_656 3_656
F2 Si1 F1 90.62(12) . 3_656
F1 Si1 F1 180.0 . 3_656
F2 Si1 F3 89.56(9) 3_656 3_656
F2 Si1 F3 90.44(9) . 3_656
F1 Si1 F3 90.81(10) . 3_656
F1 Si1 F3 89.19(10) 3_656 3_656
F2 Si1 F3 90.44(9) 3_656 .
F2 Si1 F3 89.56(9) . .
F1 Si1 F3 89.19(10) . .
F1 Si1 F3 90.81(10) 3_656 .
F3 Si1 F3 179.999(1) 3_656 .
F6 Si2 F6 180.00(7) 3_755 .
F6 Si2 F5 89.53(8) 3_755 3_755
F6 Si2 F5 90.47(8) . 3_755
F6 Si2 F5 90.47(8) 3_755 .
F6 Si2 F5 89.53(8) . .
F5 Si2 F5 180.0 3_755 .
F6 Si2 F4 90.33(8) 3_755 .
F6 Si2 F4 89.67(8) . .
F5 Si2 F4 89.91(8) 3_755 .
F5 Si2 F4 90.09(8) . .
F6 Si2 F4 89.67(8) 3_755 3_755
F6 Si2 F4 90.33(8) . 3_755
F5 Si2 F4 90.09(8) 3_755 3_755
F5 Si2 F4 89.91(8) . 3_755
F4 Si2 F4 180.0 . 3_755
Cd1 O1 H1A 125.8 . .
Cd1 O1 H1B 126.4 . .
H1A O1 H1B 107.4 . .
Cd2 O2 H2A 125.5 . .
Cd2 O2 H2B 115.3 . .
H2A O2 H2B 107.4 . .
C2 N1 N2 109.9(2) . .
C2 N1 C3 128.5(3) . .
N2 N1 C3 120.9(2) . .
C1 N2 N1 102.4(2) . .
C2 N3 C1 102.9(2) . .
C2 N3 Cd2 129.44(19) . .
C1 N3 Cd2 126.2(2) . .
C7 N4 Cd1 114.84(17) . .
C7 N4 H4A 108.6 . .
Cd1 N4 H4A 108.6 . .
C7 N4 H4B 108.6 . .
Cd1 N4 H4B 108.6 . .
H4A N4 H4B 107.5 . .
C11 N5 N6 109.4(3) . .
C11 N5 C12 128.8(3) . .
N6 N5 C12 121.3(2) . .
C10 N6 N5 102.7(2) . .
C11 N7 C10 103.0(3) . .
C11 N7 Cd1 128.1(2) . 1_655
C10 N7 Cd1 128.2(2) . 1_655
C16 N8 Cd2 122.06(17) . .
C16 N8 H8A 106.8 . .
Cd2 N8 H8A 106.8 . .
C16 N8 H8B 106.8 . .
Cd2 N8 H8B 106.8 . .
H8A N8 H8B 106.7 . .
N2 C1 N3 114.7(3) . .
N2 C1 H1 122.7 . .
N3 C1 H1 122.7 . .
N1 C2 N3 110.1(3) . .
N1 C2 H2 124.9 . .
N3 C2 H2 124.9 . .
N1 C3 C4 113.4(3) . .
N1 C3 H3A 108.9 . .
C4 C3 H3A 108.9 . .
N1 C3 H3B 108.9 . .
C4 C3 H3B 108.9 . .
H3A C3 H3B 107.7 . .
C5 C4 C9 118.6(3) . .
C5 C4 C3 120.1(3) . .
C9 C4 C3 121.2(3) . .
C4 C5 C6 121.0(3) . .
C4 C5 H5 119.5 . .
C6 C5 H5 119.5 . .
C5 C6 C7 119.5(3) . .
C5 C6 H6 120.3 . .
C7 C6 H6 120.3 . .
C8 C7 C6 119.6(3) . .
C8 C7 N4 120.8(3) . .
C6 C7 N4 119.4(3) . .
C9 C8 C7 120.2(3) . .
C9 C8 H8 119.9 . .
C7 C8 H8 119.9 . .
C8 C9 C4 121.1(3) . .
C8 C9 H9 119.5 . .
C4 C9 H9 119.5 . .
N6 C10 N7 114.3(3) . .
N6 C10 H10 122.8 . .
N7 C10 H10 122.8 . .
N7 C11 N5 110.5(3) . .
N7 C11 H11 124.7 . .
N5 C11 H11 124.7 . .
N5 C12 C13 113.6(3) . .
N5 C12 H12A 108.8 . .
C13 C12 H12A 108.8 . .
N5 C12 H12B 108.8 . .
C13 C12 H12B 108.8 . .
H12A C12 H12B 107.7 . .
C14 C13 C18 118.9(3) . .
C14 C13 C12 122.2(3) . .
C18 C13 C12 118.8(3) . .
C13 C14 C15 120.9(3) . .
C13 C14 H14 119.5 . .
C15 C14 H14 119.5 . .
C14 C15 C16 119.8(3) . .
C14 C15 H15 120.1 . .
C16 C15 H15 120.1 . .
C17 C16 C15 119.9(3) . .
C17 C16 N8 119.7(3) . .
C15 C16 N8 120.4(3) . .
C16 C17 C18 119.7(3) . .
C16 C17 H17 120.2 . .
C18 C17 H17 120.2 . .
C13 C18 C17 120.8(3) . .
C13 C18 H18 119.6 . .
C17 C18 H18 119.6 . .

loop_
_geom_bond_atom_site_label_1
_geom_bond_atom_site_label_2
_geom_bond_distance
_geom_bond_site_symmetry_2
Cd1 O1 2.282(2) 3_567
Cd1 O1 2.282(2) .
Cd1 N7 2.329(2) 3_667
Cd1 N7 2.329(2) 1_455
Cd1 N4 2.376(2) .
Cd1 N4 2.376(2) 3_567
Cd2 N3 2.317(2) .
Cd2 N3 2.317(2) 3_657
Cd2 O2 2.321(2) .
Cd2 O2 2.321(2) 3_657
Cd2 N8 2.374(2) .
Cd2 N8 2.374(2) 3_657
Si1 F2 1.6476(18) 3_656
Si1 F2 1.6476(18) .
Si1 F1 1.6749(19) .
Si1 F1 1.6749(19) 3_656
Si1 F3 1.6893(17) 3_656
Si1 F3 1.6894(17) .
Si2 F6 1.6731(16) 3_755
Si2 F6 1.6732(16) .
Si2 F5 1.6885(16) 3_755
Si2 F5 1.6885(16) .
Si2 F4 1.6942(16) .
Si2 F4 1.6943(16) 3_755
O1 H1A 0.8499 .
O1 H1B 0.8499 .
O2 H2A 0.8500 .
O2 H2B 0.8499 .
N1 C2 1.330(4) .
N1 N2 1.367(3) .
N1 C3 1.460(4) .
N2 C1 1.314(4) .
N3 C2 1.328(4) .
N3 C1 1.362(4) .
N4 C7 1.434(4) .
N4 H4A 0.9200 .
N4 H4B 0.9200 .
N5 C11 1.328(4) .
N5 N6 1.373(3) .
N5 C12 1.454(4) .
N6 C10 1.315(4) .
N7 C11 1.325(4) .
N7 C10 1.362(4) .
N7 Cd1 2.329(2) 1_655
N8 C16 1.443(4) .
N8 H8A 0.9200 .
N8 H8B 0.9200 .
C1 H1 0.9500 .
C2 H2 0.9500 .
C3 C4 1.510(4) .
C3 H3A 0.9900 .
C3 H3B 0.9900 .
C4 C5 1.385(4) .
C4 C9 1.387(4) .
C5 C6 1.387(4) .
C5 H5 0.9500 .
C6 C7 1.395(4) .
C6 H6 0.9500 .
C7 C8 1.383(4) .
C8 C9 1.375(4) .
C8 H8 0.9500 .
C9 H9 0.9500 .
C10 H10 0.9500 .
C11 H11 0.9500 .
C12 C13 1.520(4) .
C12 H12A 0.9900 .
C12 H12B 0.9900 .
C13 C14 1.378(5) .
C13 C18 1.381(4) .
C14 C15 1.385(4) .
C14 H14 0.9500 .
C15 C16 1.385(4) .
C15 H15 0.9500 .
C16 C17 1.376(4) .
C17 C18 1.393(4) .
C17 H17 0.9500 .
C18 H18 0.9500 .

loop_
_geom_torsion_atom_site_label_1
_geom_torsion_atom_site_label_2
_geom_torsion_atom_site_label_3
_geom_torsion_atom_site_label_4
_geom_torsion
_geom_torsion_site_symmetry_1
C2 N1 N2 C1 1.1(3) .
C3 N1 N2 C1 172.5(3) .
N3 Cd2 N3 C2 -118(10) 3_657
O2 Cd2 N3 C2 162.0(3) .
O2 Cd2 N3 C2 -18.0(3) 3_657
N8 Cd2 N3 C2 80.0(3) .
N8 Cd2 N3 C2 -100.0(3) 3_657
N3 Cd2 N3 C1 45(10) 3_657
O2 Cd2 N3 C1 -34.3(2) .
O2 Cd2 N3 C1 145.7(2) 3_657
N8 Cd2 N3 C1 -116.3(2) .
N8 Cd2 N3 C1 63.7(2) 3_657
O1 Cd1 N4 C7 109.5(2) 3_567
O1 Cd1 N4 C7 -70.5(2) .
N7 Cd1 N4 C7 -163.7(2) 3_667
N7 Cd1 N4 C7 16.3(2) 1_455
N4 Cd1 N4 C7 138(9) 3_567
C11 N5 N6 C10 0.4(3) .
C12 N5 N6 C10 173.6(3) .
N3 Cd2 N8 C16 5.5(2) .
N3 Cd2 N8 C16 -174.5(2) 3_657
O2 Cd2 N8 C16 -81.2(2) .
O2 Cd2 N8 C16 98.8(2) 3_657
N8 Cd2 N8 C16 62.1(17) 3_657
N1 N2 C1 N3 -0.6(3) .
C2 N3 C1 N2 -0.1(4) .
Cd2 N3 C1 N2 -167.2(2) .
N2 N1 C2 N3 -1.2(3) .
C3 N1 C2 N3 -171.9(3) .
C1 N3 C2 N1 0.8(3) .
Cd2 N3 C2 N1 167.37(19) .
C2 N1 C3 C4 -135.1(3) .
N2 N1 C3 C4 55.2(4) .
N1 C3 C4 C5 -119.7(3) .
N1 C3 C4 C9 62.0(4) .
C9 C4 C5 C6 1.6(4) .
C3 C4 C5 C6 -176.7(3) .
C4 C5 C6 C7 -1.9(4) .
C5 C6 C7 C8 0.6(4) .
C5 C6 C7 N4 176.1(3) .
Cd1 N4 C7 C8 86.3(3) .
Cd1 N4 C7 C6 -89.1(3) .
C6 C7 C8 C9 1.0(5) .
N4 C7 C8 C9 -174.5(3) .
C7 C8 C9 C4 -1.3(5) .
C5 C4 C9 C8 0.0(5) .
C3 C4 C9 C8 178.3(3) .
N5 N6 C10 N7 -0.9(3) .
C11 N7 C10 N6 1.0(3) .
Cd1 N7 C10 N6 -170.31(19) 1_655
C10 N7 C11 N5 -0.7(3) .
Cd1 N7 C11 N5 170.64(18) 1_655
N6 N5 C11 N7 0.2(3) .
C12 N5 C11 N7 -172.3(3) .
C11 N5 C12 C13 -126.8(3) .
N6 N5 C12 C13 61.5(4) .
N5 C12 C13 C14 43.1(4) .
N5 C12 C13 C18 -140.3(3) .
C18 C13 C14 C15 2.0(5) .
C12 C13 C14 C15 178.5(3) .
C13 C14 C15 C16 -1.5(5) .
C14 C15 C16 C17 0.0(5) .
C14 C15 C16 N8 -179.9(3) .
Cd2 N8 C16 C17 -87.4(3) .
Cd2 N8 C16 C15 92.4(3) .
C15 C16 C17 C18 1.1(5) .
N8 C16 C17 C18 -179.0(3) .
C14 C13 C18 C17 -0.9(5) .
C12 C13 C18 C17 -177.6(3) .
C16 C17 C18 C13 -0.7(5) .
